data_7117873
loop_
_publ_author_name
'Liu, Xun-Gao'
'Bao, Song-Song'
'Huang, Jian'
'Otsubo, Kazuya'
'Feng, Jian-Shen'
'Ren, Min'
'Hu, Feng-Chun'
'Sun, Zhihu'
'Zheng, Li-Min'
'Wei, Shiqiang'
'Kitagawa, Hiroshi'

_publ_section_title
;
 Homochiral metal phosphonate nanotubes.
;
_journal_issue 82
_journal_name_full 'Chemical communications (Cambridge, England)'
_journal_page_first 15141
_journal_page_last 15144
_journal_paper_doi 10.1039/c5cc05647k
_journal_volume 51
_journal_year 2015
_chemical_absolute_configuration unk
_chemical_formula_moiety 'C9 H16 N Ni O5 P'
_chemical_formula_sum 'C9 H16 N Ni O5 P'
_chemical_formula_weight 307.91
_chemical_name_systematic
;
?
;
_space_group_IT_number 173
_symmetry_cell_setting hexagonal
_symmetry_space_group_name_Hall 'P 6c'
_symmetry_space_group_name_H-M 'P 63'
_atom_sites_solution_hydrogens geom
_atom_sites_solution_primary direct
_atom_sites_solution_secondary difmap
_audit_creation_method SHELXL-97
_audit_update_record
;
2008-07-29 deposited with the CCDC.
2015-08-20 downloaded from the CCDC.
;
_cell_angle_alpha 90.00
_cell_angle_beta 90.00
_cell_angle_gamma 120.00
_cell_formula_units_Z 6
_cell_length_a 18.0812(15)
_cell_length_b 18.0812(15)
_cell_length_c 6.1296(6)
_cell_measurement_reflns_used 5251
_cell_measurement_temperature 291(2)
_cell_measurement_theta_max 27.48
_cell_measurement_theta_min 2.60
_cell_volume 1735.5(3)
_computing_cell_refinement 'Bruker XSCANS'
_computing_data_collection 'Bruker XSCANS'
_computing_data_reduction 'Bruker SHELXTL'
_computing_molecular_graphics 'Bruker SHELXTL'
_computing_publication_material 'Bruker SHELXTL'
_computing_structure_refinement 'Bruker SHELXTL'
_computing_structure_solution 'Bruker SHELXTL'
_diffrn_ambient_temperature 291(2)
_diffrn_measured_fraction_theta_full 0.999
_diffrn_measured_fraction_theta_max 0.999
_diffrn_measurement_device_type 'Bruker P4'
_diffrn_measurement_method '\w scans'
_diffrn_radiation_monochromator graphite
_diffrn_radiation_source 'fine-focus sealed tube'
_diffrn_radiation_type MoK\a
_diffrn_radiation_wavelength 0.71073
_diffrn_reflns_av_R_equivalents 0.0556
_diffrn_reflns_av_sigmaI/netI 0.0425
_diffrn_reflns_limit_h_max 23
_diffrn_reflns_limit_h_min -23
_diffrn_reflns_limit_k_max 23
_diffrn_reflns_limit_k_min -23
_diffrn_reflns_limit_l_max 7
_diffrn_reflns_limit_l_min -7
_diffrn_reflns_number 13930
_diffrn_reflns_theta_full 27.48
_diffrn_reflns_theta_max 27.48
_diffrn_reflns_theta_min 2.25
_exptl_absorpt_coefficient_mu 1.824
_exptl_absorpt_correction_T_max 0.945
_exptl_absorpt_correction_T_min 0.913
_exptl_absorpt_correction_type multi-scan
_exptl_absorpt_process_details '(SADABS; Bruker, 2000)'
_exptl_crystal_colour green
_exptl_crystal_density_diffrn 1.768
_exptl_crystal_density_method 'not measured'
_exptl_crystal_description Prism
_exptl_crystal_F_000 960
_exptl_crystal_size_max 0.18
_exptl_crystal_size_mid 0.04
_exptl_crystal_size_min 0.03
_refine_diff_density_max 0.950
_refine_diff_density_min -0.525
_refine_diff_density_rms 0.189
_refine_ls_abs_structure_details 'Flack H D (1983), Acta Cryst. A39, 876-881'
_refine_ls_abs_structure_Flack 0.02(1)
_refine_ls_extinction_method none
_refine_ls_goodness_of_fit_ref 1.031
_refine_ls_hydrogen_treatment constr
_refine_ls_matrix_type full
_refine_ls_number_parameters 155
_refine_ls_number_reflns 2652
_refine_ls_number_restraints 1
_refine_ls_restrained_S_all 1.031
_refine_ls_R_factor_all 0.0351
_refine_ls_R_factor_gt 0.0313
_refine_ls_shift/su_max 0.001
_refine_ls_shift/su_mean 0.000
_refine_ls_structure_factor_coef Fsqd
_refine_ls_weighting_details 'calc w=1/[\s^2^(Fo^2^)+(0.0695P)^2^+0.5001P] where P=(Fo^2^+2Fc^2^)/3'
_refine_ls_weighting_scheme calc
_refine_ls_wR_factor_gt 0.0818
_refine_ls_wR_factor_ref 0.1036
_reflns_number_gt 2521
_reflns_number_total 2652
_reflns_threshold_expression >2sigma(I)
_cod_data_source_file c5cc05647k2.cif
_cod_data_source_block 2
_cod_depositor_comments
;
The following automatic conversions were performed:

'_symmetry_cell_setting' value 'Hexagonal' changed to 'hexagonal'
according to
/usr/data/users/saulius/crontab/automatic-downloads/current/RSC/lib/dictionaries/cif_core.dic
dictionary named 'cif_core.dic' version 2.4.2 from 2011-04-26.

Automatic conversion script
Id: cif_fix_values 3271 2015-04-21 07:52:19Z andrius 
;
_cod_original_sg_symbol_Hall 'P 6c '
_cod_original_sg_symbol_H-M 'P 6(3) '
_cod_database_code 7117873

loop_
_symmetry_equiv_pos_as_xyz
'x, y, z'
'-y, x-y, z'
'-x+y, -x, z'
'-x, -y, z+1/2'
'y, -x+y, z+1/2'
'x-y, x, z+1/2'

loop_
_atom_site_label
_atom_site_type_symbol
_atom_site_fract_x
_atom_site_fract_y
_atom_site_fract_z
_atom_site_U_iso_or_equiv
_atom_site_adp_type
_atom_site_occupancy
_atom_site_symmetry_multiplicity
_atom_site_calc_flag
_atom_site_refinement_flags
Ni1 Ni 0.93060(2) 0.17084(2) 0.30375(9) 0.00804(13) Uani 1 1 d .
P1 P 0.97834(5) 0.22003(5) 0.78200(16) 0.00846(18) Uani 1 1 d .
O1 O 0.95808(15) 0.14946(15) 0.6142(4) 0.0100(5) Uani 1 1 d .
O2 O 0.91645(15) 0.18775(16) 0.9748(4) 0.0118(5) Uani 1 1 d .
O3 O 1.07160(15) 0.26595(15) 0.8509(4) 0.0109(5) Uani 1 1 d .
O1W O 1.05370(13) 0.27773(13) 0.2812(5) 0.0108(5) Uani 1 1 d .
H4A H 1.0887 0.2650 0.3762 0.013 Uiso 1 1 d R
H4B H 1.0701 0.2770 0.1421 0.013 Uiso 1 1 d R
O2W O 0.97799(16) 0.09203(15) 0.2117(4) 0.0133(5) Uani 1 1 d .
H5B H 1.0252 0.1240 0.1512 0.016 Uiso 1 1 d R
H5A H 0.9475 0.0449 0.1192 0.016 Uiso 1 1 d R
N1 N 0.89329(19) 0.25333(18) 0.4639(5) 0.0108(6) Uani 1 1 d .
H1C H 0.8495 0.2255 0.5198 0.013 Uiso 1 1 d R
C1 C 0.9583(2) 0.2967(2) 0.6376(6) 0.0108(7) Uani 1 1 d .
H1A H 0.9383 0.3238 0.7400 0.013 Uiso 1 1 calc R
H1B H 1.0110 0.3408 0.5731 0.013 Uiso 1 1 calc R
C2 C 0.8777(2) 0.3123(2) 0.3276(7) 0.0140(7) Uani 1 1 d .
H2 H 0.9253 0.3408 0.2250 0.017 Uiso 1 1 calc R
C3 C 0.7963(3) 0.2596(3) 0.1946(7) 0.0190(8) Uani 1 1 d .
H3A H 0.7483 0.2319 0.2914 0.029 Uiso 1 1 calc R
H3B H 0.8014 0.2174 0.1116 0.029 Uiso 1 1 calc R
H3C H 0.7881 0.2965 0.0973 0.029 Uiso 1 1 calc R
C4 C 0.8724(2) 0.3814(2) 0.4582(6) 0.0140(7) Uani 1 1 d .
C5 C 0.8201(3) 0.3602(3) 0.6428(8) 0.0206(8) Uani 1 1 d .
H5 H 0.7871 0.3032 0.6834 0.025 Uiso 1 1 calc R
C6 C 0.8167(3) 0.4225(3) 0.7658(8) 0.0243(9) Uani 1 1 d .
H6 H 0.7828 0.4074 0.8902 0.029 Uiso 1 1 calc R
C7 C 0.8640(3) 0.5076(3) 0.7039(7) 0.0209(8) Uani 1 1 d .
H7 H 0.8619 0.5497 0.7864 0.025 Uiso 1 1 calc R
C8 C 0.9140(3) 0.5292(2) 0.5195(7) 0.0202(8) Uani 1 1 d .
H8 H 0.9452 0.5860 0.4765 0.024 Uiso 1 1 calc R
C9 C 0.9181(2) 0.4663(2) 0.3961(7) 0.0189(8) Uani 1 1 d .
H9 H 0.9519 0.4816 0.2714 0.023 Uiso 1 1 calc R

loop_
_atom_site_aniso_label
_atom_site_aniso_U_11
_atom_site_aniso_U_22
_atom_site_aniso_U_33
_atom_site_aniso_U_23
_atom_site_aniso_U_13
_atom_site_aniso_U_12
Ni1 0.00900(19) 0.00863(19) 0.0063(2) -0.0001(2) -0.0001(2) 0.00429(14)
P1 0.0099(3) 0.0094(3) 0.0065(4) -0.0004(4) -0.0005(4) 0.0051(3)
O1 0.0134(11) 0.0105(11) 0.0073(12) -0.0010(9) -0.0015(9) 0.0070(10)
O2 0.0110(11) 0.0159(12) 0.0063(13) 0.0005(9) 0.0005(9) 0.0051(10)
O3 0.0104(11) 0.0126(11) 0.0096(13) -0.0012(9) -0.0010(9) 0.0058(9)
O1W 0.0099(10) 0.0111(10) 0.0098(12) 0.0012(11) 0.0009(11) 0.0040(8)
O2W 0.0128(11) 0.0115(11) 0.0147(13) -0.0011(10) 0.0022(10) 0.0054(10)
N1 0.0106(13) 0.0105(13) 0.0114(14) 0.0017(11) 0.0007(11) 0.0054(11)
C1 0.0145(16) 0.0126(15) 0.0077(16) -0.0014(13) -0.0017(13) 0.0086(14)
C2 0.0195(16) 0.0136(14) 0.0124(19) 0.0005(15) -0.0031(15) 0.0107(13)
C3 0.0217(19) 0.0211(19) 0.0176(19) -0.0010(16) -0.0052(16) 0.0131(16)
C4 0.0161(17) 0.0159(17) 0.0139(19) 0.0001(14) -0.0033(14) 0.0110(14)
C5 0.025(2) 0.0166(18) 0.025(2) 0.0050(16) 0.0089(17) 0.0142(16)
C6 0.0301(19) 0.0244(18) 0.026(2) 0.0062(18) 0.0131(19) 0.0192(16)
C7 0.0240(19) 0.0207(19) 0.026(2) -0.0051(16) -0.0043(16) 0.0168(16)
C8 0.0205(19) 0.0119(16) 0.027(2) 0.0034(16) 0.0017(17) 0.0070(15)
C9 0.0190(18) 0.0179(17) 0.020(2) 0.0052(16) 0.0054(16) 0.0097(15)

loop_
_atom_type_symbol
_atom_type_description
_atom_type_scat_dispersion_real
_atom_type_scat_dispersion_imag
_atom_type_scat_source
C C 0.0033 0.0016 'International Tables Vol C Tables 4.2.6.8 and 6.1.1.4'
H H 0.0000 0.0000 'International Tables Vol C Tables 4.2.6.8 and 6.1.1.4'
N N 0.0061 0.0033 'International Tables Vol C Tables 4.2.6.8 and 6.1.1.4'
O O 0.0106 0.0060 'International Tables Vol C Tables 4.2.6.8 and 6.1.1.4'
P P 0.1023 0.0942 'International Tables Vol C Tables 4.2.6.8 and 6.1.1.4'
Ni Ni 0.3393 1.1124 'International Tables Vol C Tables 4.2.6.8 and 6.1.1.4'

loop_
_geom_angle_atom_site_label_1
_geom_angle_atom_site_label_2
_geom_angle_atom_site_label_3
_geom_angle
_geom_angle_site_symmetry_1
_geom_angle_site_symmetry_3
O1 Ni1 O2 171.36(10) . 1_554
O1 Ni1 O2W 84.30(11) . .
O2 Ni1 O2W 87.74(11) 1_554 .
O1 Ni1 O3 88.27(9) . 6_544
O2 Ni1 O3 95.79(9) 1_554 6_544
O2W Ni1 O3 95.07(10) . 6_544
O1 Ni1 O1W 89.39(11) . .
O2 Ni1 O1W 87.27(11) 1_554 .
O2W Ni1 O1W 90.14(9) . .
O3 Ni1 O1W 174.05(10) 6_544 .
O1 Ni1 N1 84.09(11) . .
O2 Ni1 N1 103.68(11) 1_554 .
O2W Ni1 N1 168.06(11) . .
O3 Ni1 N1 87.32(10) 6_544 .
O1W Ni1 N1 87.00(10) . .
O3 P1 O2 113.23(14) . .
O3 P1 O1 112.27(13) . .
O2 P1 O1 112.08(14) . .
O3 P1 C1 107.87(15) . .
O2 P1 C1 106.19(15) . .
O1 P1 C1 104.53(15) . .
P1 O1 Ni1 116.41(14) . .
P1 O2 Ni1 133.40(15) . 1_556
P1 O3 Ni1 133.04(15) . 5_665
Ni1 O1W H4A 105.1 . .
Ni1 O1W H4B 104.7 . .
H4A O1W H4B 107.8 . .
Ni1 O2W H5B 105.9 . .
Ni1 O2W H5A 122.1 . .
H5B O2W H5A 106.9 . .
C1 N1 C2 114.0(3) . .
C1 N1 Ni1 104.7(2) . .
C2 N1 Ni1 118.5(2) . .
C1 N1 H1C 107.9 . .
C2 N1 H1C 102.4 . .
Ni1 N1 H1C 108.9 . .
N1 C1 P1 110.5(2) . .
N1 C1 H1A 109.5 . .
P1 C1 H1A 109.5 . .
N1 C1 H1B 109.5 . .
P1 C1 H1B 109.5 . .
H1A C1 H1B 108.1 . .
N1 C2 C4 113.8(3) . .
N1 C2 C3 108.8(3) . .
C4 C2 C3 110.8(3) . .
N1 C2 H2 107.7 . .
C4 C2 H2 107.7 . .
C3 C2 H2 107.7 . .
C2 C3 H3A 109.5 . .
C2 C3 H3B 109.5 . .
H3A C3 H3B 109.5 . .
C2 C3 H3C 109.5 . .
H3A C3 H3C 109.5 . .
H3B C3 H3C 109.5 . .
C9 C4 C5 118.2(4) . .
C9 C4 C2 121.1(4) . .
C5 C4 C2 120.6(3) . .
C6 C5 C4 121.1(4) . .
C6 C5 H5 119.4 . .
C4 C5 H5 119.4 . .
C5 C6 C7 120.1(4) . .
C5 C6 H6 120.0 . .
C7 C6 H6 120.0 . .
C8 C7 C6 119.5(4) . .
C8 C7 H7 120.3 . .
C6 C7 H7 120.3 . .
C7 C8 C9 120.5(4) . .
C7 C8 H8 119.7 . .
C9 C8 H8 119.7 . .
C4 C9 C8 120.5(4) . .
C4 C9 H9 119.7 . .
C8 C9 H9 119.7 . .

loop_
_geom_bond_atom_site_label_1
_geom_bond_atom_site_label_2
_geom_bond_distance
_geom_bond_site_symmetry_2
Ni1 O1 2.052(2) .
Ni1 O2 2.074(3) 1_554
Ni1 O2W 2.075(2) .
Ni1 O3 2.087(2) 6_544
Ni1 O1W 2.099(2) .
Ni1 N1 2.156(3) .
P1 O3 1.520(2) .
P1 O2 1.528(3) .
P1 O1 1.534(3) .
P1 C1 1.828(3) .
O2 Ni1 2.074(3) 1_556
O3 Ni1 2.087(2) 5_665
O1W H4A 0.9687 .
O1W H4B 0.9047 .
O2W H5B 0.8402 .
O2W H5A 0.9397 .
N1 C1 1.485(5) .
N1 C2 1.488(4) .
N1 H1C 0.7733 .
C1 H1A 0.9700 .
C1 H1B 0.9700 .
C2 C4 1.526(5) .
C2 C3 1.528(5) .
C2 H2 0.9800 .
C3 H3A 0.9600 .
C3 H3B 0.9600 .
C3 H3C 0.9600 .
C4 C9 1.384(5) .
C4 C5 1.400(6) .
C5 C6 1.382(6) .
C5 H5 0.9300 .
C6 C7 1.388(6) .
C6 H6 0.9300 .
C7 C8 1.376(6) .
C7 H7 0.9300 .
C8 C9 1.398(5) .
C8 H8 0.9300 .
C9 H9 0.9300 .
